data_1558978
loop_
_publ_author_name
'Huang, Fanping'
'Zheng, Xuejuan'
'Lin, Xinlei'
'Ding, Lin-Ting'
'Zhuo, Qingde'
'Wen, Ting-Bin'
'Zhang, Hong'
'Xia, Haiping'

_publ_section_title
;
 Extension of Simmons--Smith Reaction to Metal-Carbynes: Efficient
 Synthesis of Metallacyclopropenes with \s-Aromaticity
;
_journal_name_full 'Chemical Science'
_journal_paper_doi 10.1039/D0SC03215H
_journal_year 2020
_chemical_formula_moiety 'C63 H51 Cl O Os P3, 3(C H2 Cl2), B1 F4'
_chemical_formula_sum 'C66 H57 B Cl7 F4 O Os P3'
_chemical_formula_weight 1484.18
_space_group_crystal_system triclinic
_space_group_IT_number 2
_space_group_name_Hall '-P 1'
_space_group_name_H-M_alt 'P -1'
_atom_sites_solution_hydrogens geom
_atom_sites_solution_primary iterative
_audit_creation_date 2020-08-27
_audit_creation_method
;
Olex2 1.2
(compiled 2018.05.29 svn.r3508 for OlexSys, GUI svn.r5506)
;
_audit_update_record
;
2020-08-28 deposited with the CCDC.	2020-09-01 downloaded from the CCDC.
;
_cell_angle_alpha 65.1950(10)
_cell_angle_beta 73.6760(10)
_cell_angle_gamma 78.0050(10)
_cell_formula_units_Z 2
_cell_length_a 13.7995(6)
_cell_length_b 15.4786(6)
_cell_length_c 18.2124(7)
_cell_measurement_reflns_used 11818
_cell_measurement_temperature 173(2)
_cell_measurement_theta_max 25
_cell_measurement_theta_min 3.04
_cell_volume 3370.8(2)
_computing_molecular_graphics 'Olex2 (Dolomanov et al., 2009)'
_computing_publication_material 'Olex2 (Dolomanov et al., 2009)'
_computing_structure_refinement 'ShelXL (Sheldrick, 2015)'
_computing_structure_solution 'olex2.solve (Bourhis et al., 2015)'
_diffrn_ambient_temperature 173
_diffrn_measured_fraction_theta_full 0.995
_diffrn_measured_fraction_theta_max 0.995
_diffrn_measurement_device_type 'multiwire proportional'
_diffrn_measurement_method 'phi and omega scans'
_diffrn_radiation_monochromator graphite
_diffrn_radiation_type MoK\a
_diffrn_radiation_wavelength 0.71073
_diffrn_reflns_av_R_equivalents 0.0666
_diffrn_reflns_av_unetI/netI 0.0618
_diffrn_reflns_Laue_measured_fraction_full 0.995
_diffrn_reflns_Laue_measured_fraction_max 0.995
_diffrn_reflns_limit_h_max 16
_diffrn_reflns_limit_h_min -16
_diffrn_reflns_limit_k_max 18
_diffrn_reflns_limit_k_min -18
_diffrn_reflns_limit_l_max 21
_diffrn_reflns_limit_l_min -21
_diffrn_reflns_number 42713
_diffrn_reflns_point_group_measured_fraction_full 0.995
_diffrn_reflns_point_group_measured_fraction_max 0.995
_diffrn_reflns_theta_full 25.000
_diffrn_reflns_theta_max 25.000
_diffrn_reflns_theta_min 3.035
_exptl_absorpt_coefficient_mu 2.291
_exptl_absorpt_correction_T_max 1.000000
_exptl_absorpt_correction_T_min 0.282688
_exptl_absorpt_correction_type none
_exptl_crystal_colour yellow
_exptl_crystal_colour_primary yellow
_exptl_crystal_density_diffrn 1.462
_exptl_crystal_density_method 'not measured'
_exptl_crystal_description block
_exptl_crystal_F_000 1484
_exptl_crystal_size_max 0.08
_exptl_crystal_size_mid 0.08
_exptl_crystal_size_min 0.07
_refine_diff_density_max 2.539
_refine_diff_density_min -1.870
_refine_diff_density_rms 0.112
_refine_ls_extinction_method none
_refine_ls_goodness_of_fit_ref 1.050
_refine_ls_hydrogen_treatment constr
_refine_ls_matrix_type full
_refine_ls_number_parameters 822
_refine_ls_number_reflns 11805
_refine_ls_number_restraints 40
_refine_ls_restrained_S_all 1.051
_refine_ls_R_factor_all 0.0504
_refine_ls_R_factor_gt 0.0449
_refine_ls_shift/su_max 0.001
_refine_ls_shift/su_mean 0.000
_refine_ls_structure_factor_coef Fsqd
_refine_ls_weighting_details 'w=1/[\s^2^(Fo^2^)+(0.0598P)^2^+4.3797P] where P=(Fo^2^+2Fc^2^)/3'
_refine_ls_weighting_scheme calc
_refine_ls_wR_factor_gt 0.1131
_refine_ls_wR_factor_ref 0.1179
_reflns_Friedel_coverage 0.000
_reflns_number_gt 10565
_reflns_number_total 11805
_reflns_threshold_expression 'I > 2\s(I)'
_cod_data_source_file d0sc03215h2.cif
_cod_data_source_block 1
_cod_database_code 1558978
_shelx_shelxl_version_number 2014/7
_shelx_space_group_comment
;
The symmetry employed for this shelxl refinement is uniquely defined
by the following loop, which should always be used as a source of
symmetry information in preference to the above space-group names.
They are only intended as comments.
;
_shelx_estimated_absorpt_t_max 0.856
_shelx_estimated_absorpt_t_min 0.838
_olex2_refinement_description
;
1. Fixed Uiso
 At 1.2 times of:
  All C(H) groups, All C(H,H) groups
 At 1.5 times of:
  All C(H,H,H) groups
2. Restrained distances
 F3-F2 \\sim F3A-F2A
 with sigma of 0.04
 F3-F1 \\sim F3A-F1A
 with sigma of 0.04
 F3-F4 \\sim F3A-F4A
 with sigma of 0.04
 F2-F1 \\sim F2A-F1A
 with sigma of 0.04
 F2-F4 \\sim F2A-F4A
 with sigma of 0.04
 F1-F4 \\sim F1A-F4A
 with sigma of 0.04
 F3-B1 \\sim F3A-B1A
 with sigma of 0.02
 F2-B1 \\sim F2A-B1A
 with sigma of 0.02
 F1-B1 \\sim F1A-B1A
 with sigma of 0.02
 B1-F4 \\sim B1A-F4A
 with sigma of 0.02
3. Rigid body (RIGU) restrains
 F1A, F2A, F3A, F4A, B1A
 with sigma for 1-2 distances of 0.004 and sigma for 1-3 distances of 0.004
4. Others
 Sof(F1A)=Sof(F2A)=Sof(F3A)=Sof(F4A)=Sof(B1A)=1-FVAR(1)
 Sof(F1)=Sof(F2)=Sof(F3)=Sof(F4)=Sof(B1)=FVAR(1)
 Sof(Cl2)=Sof(Cl3)=Sof(C3SB)=Sof(H3SC)=Sof(H3SD)=1-FVAR(2)
 Sof(Cl6S)=Sof(Cl7S)=Sof(C3S)=Sof(H3SA)=Sof(H3SB)=FVAR(2)
5.a Secondary CH2 refined with riding coordinates:
 C1S(H1SA,H1SB), C2S(H2SA,H2SB), C3S(H3SA,H3SB), C3SB(H3SC,H3SD)
5.b Me refined with riding coordinates:
 C9(H9A,H9B,H9C)
5.c Aromatic/amide H refined with riding coordinates:
 C1(H1), C3(H3), C5(H5), C11(H11), C12(H12), C13(H13), C14(H14), C15(H15),
 C17(H17), C18(H18), C19(H19), C20(H20), C21(H21), C23(H23), C24(H24), C25(H25),
  C26(H26), C27(H27), C29(H29), C30(H30), C31(H31), C32(H32), C33(H33),
 C35(H35), C36(H36), C37(H37), C38(H38), C39(H39), C41(H41), C42(H42), C43(H43),
  C44(H44), C45(H45), C47(H47), C48(H48), C49(H49), C50(H50), C51(H51),
 C53(H53), C54(H54), C55(H55), C56(H56), C57(H57), C59(H59), C60(H60), C61(H61),
  C62(H62), C63(H63)
;
_olex2_submission_special_instructions 'No special instructions were received'

loop_
_space_group_symop_operation_xyz
'x, y, z'
'-x, -y, -z'

loop_
_atom_site_label
_atom_site_type_symbol
_atom_site_fract_x
_atom_site_fract_y
_atom_site_fract_z
_atom_site_U_iso_or_equiv
_atom_site_adp_type
_atom_site_occupancy
_atom_site_site_symmetry_order
_atom_site_calc_flag
_atom_site_refinement_flags_posn
_atom_site_refinement_flags_adp
_atom_site_refinement_flags_occupancy
_atom_site_disorder_assembly
_atom_site_disorder_group
Os1 Os 0.79146(2) -0.14026(2) 0.70371(2) 0.03042(8) Uani 1 1 d . . . . .
Cl1 Cl 0.88222(9) -0.00090(8) 0.61328(8) 0.0375(3) Uani 1 1 d . . . . .
Cl1S Cl 0.6153(2) 0.13747(16) 0.84470(15) 0.0974(7) Uani 1 1 d . . . . .
Cl2S Cl 0.7272(2) 0.30039(17) 0.78577(17) 0.1127(9) Uani 1 1 d . . . . .
Cl4S Cl 0.57803(18) 0.47836(17) 0.85492(15) 0.0968(7) Uani 1 1 d . . . . .
Cl5S Cl 0.3959(3) 0.5662(2) 0.9321(2) 0.1419(12) Uani 1 1 d . . . . .
P1 P 0.67055(9) -0.07368(9) 0.61650(8) 0.0329(3) Uani 1 1 d . . . . .
P2 P 0.92068(10) -0.19107(9) 0.78291(8) 0.0343(3) Uani 1 1 d . . . . .
P3 P 0.90112(10) -0.38978(9) 0.60514(8) 0.0354(3) Uani 1 1 d . . . . .
O1 O 0.5117(4) -0.2564(4) 0.9819(3) 0.0851(17) Uani 1 1 d . . . . .
C1 C 0.8657(4) -0.2194(3) 0.6350(3) 0.0320(10) Uani 1 1 d . . . . .
H1 H 0.9138 -0.1921 0.5850 0.038 Uiso 1 1 calc R . . . .
C1S C 0.6091(8) 0.2573(6) 0.8333(6) 0.092(3) Uani 1 1 d . . . . .
H1SA H 0.5591 0.2974 0.7995 0.111 Uiso 1 1 calc R . . . .
H1SB H 0.5860 0.2614 0.8885 0.111 Uiso 1 1 calc R . . . .
C2 C 0.8458(4) -0.3131(3) 0.6614(3) 0.0345(11) Uani 1 1 d . . . . .
C2S C 0.4490(7) 0.4723(7) 0.9040(6) 0.097(3) Uani 1 1 d . . . . .
H2SA H 0.4115 0.4697 0.8660 0.116 Uiso 1 1 calc R . . . .
H2SB H 0.4417 0.4123 0.9540 0.116 Uiso 1 1 calc R . . . .
C3 C 0.7748(4) -0.3444(4) 0.7376(3) 0.0369(11) Uani 1 1 d . . . . .
H3 H 0.7560 -0.4079 0.7649 0.044 Uiso 1 1 calc R . . . .
C4 C 0.7353(4) -0.2736(4) 0.7686(3) 0.0344(11) Uani 1 1 d . . . . .
C5 C 0.6597(4) -0.2863(4) 0.8419(3) 0.0446(13) Uani 1 1 d . . . . .
H5 H 0.6303 -0.3444 0.8762 0.054 Uiso 1 1 calc R . . . .
C6 C 0.6337(4) -0.2030(4) 0.8575(3) 0.0458(13) Uani 1 1 d . . . . .
C7 C 0.6964(4) -0.1325(4) 0.7922(4) 0.0413(12) Uani 1 1 d . . . . .
C8 C 0.5578(6) -0.1896(5) 0.9281(4) 0.0654(19) Uani 1 1 d . . . . .
C9 C 0.5433(8) -0.0933(6) 0.9317(6) 0.113(4) Uani 1 1 d . . . . .
H9A H 0.5871 -0.0508 0.8830 0.170 Uiso 1 1 calc R . . . .
H9B H 0.4722 -0.0669 0.9324 0.170 Uiso 1 1 calc R . . . .
H9C H 0.5609 -0.0989 0.9822 0.170 Uiso 1 1 calc R . . . .
C10 C 0.5519(4) -0.1294(4) 0.6623(3) 0.0388(11) Uani 1 1 d . . . . .
C11 C 0.4616(4) -0.0796(4) 0.6881(4) 0.0523(14) Uani 1 1 d . . . . .
H11 H 0.4606 -0.0143 0.6787 0.063 Uiso 1 1 calc R . . . .
C12 C 0.3740(5) -0.1244(5) 0.7272(5) 0.0673(19) Uani 1 1 d . . . . .
H12 H 0.3132 -0.0898 0.7451 0.081 Uiso 1 1 calc R . . . .
C13 C 0.3737(5) -0.2188(5) 0.7405(4) 0.0675(19) Uani 1 1 d . . . . .
H13 H 0.3130 -0.2493 0.7675 0.081 Uiso 1 1 calc R . . . .
C14 C 0.4617(5) -0.2685(5) 0.7145(4) 0.0567(16) Uani 1 1 d . . . . .
H14 H 0.4615 -0.3332 0.7225 0.068 Uiso 1 1 calc R . . . .
C15 C 0.5506(4) -0.2250(4) 0.6768(3) 0.0446(13) Uani 1 1 d . . . . .
H15 H 0.6115 -0.2607 0.6606 0.053 Uiso 1 1 calc R . . . .
C16 C 0.6302(3) 0.0533(4) 0.5928(3) 0.0352(11) Uani 1 1 d . . . . .
C17 C 0.6230(4) 0.0914(4) 0.6507(4) 0.0432(12) Uani 1 1 d . . . . .
H17 H 0.6440 0.0524 0.7011 0.052 Uiso 1 1 calc R . . . .
C18 C 0.5851(5) 0.1869(4) 0.6359(4) 0.0544(15) Uani 1 1 d . . . . .
H18 H 0.5788 0.2123 0.6765 0.065 Uiso 1 1 calc R . . . .
C19 C 0.5573(4) 0.2435(4) 0.5627(4) 0.0561(16) Uani 1 1 d . . . . .
H19 H 0.5322 0.3085 0.5523 0.067 Uiso 1 1 calc R . . . .
C20 C 0.5650(4) 0.2075(4) 0.5038(4) 0.0479(13) Uani 1 1 d . . . . .
H20 H 0.5458 0.2477 0.4529 0.058 Uiso 1 1 calc R . . . .
C21 C 0.6012(4) 0.1121(4) 0.5187(3) 0.0417(12) Uani 1 1 d . . . . .
H21 H 0.6060 0.0870 0.4781 0.050 Uiso 1 1 calc R . . . .
C22 C 0.7154(4) -0.0801(4) 0.5139(3) 0.0365(11) Uani 1 1 d . . . . .
C23 C 0.8004(4) -0.0331(4) 0.4615(3) 0.0427(12) Uani 1 1 d . . . . .
H23 H 0.8331 0.0001 0.4797 0.051 Uiso 1 1 calc R . . . .
C24 C 0.8365(4) -0.0348(4) 0.3835(3) 0.0488(14) Uani 1 1 d . . . . .
H24 H 0.8935 -0.0018 0.3479 0.059 Uiso 1 1 calc R . . . .
C25 C 0.7909(5) -0.0842(4) 0.3567(4) 0.0515(14) Uani 1 1 d . . . . .
H25 H 0.8166 -0.0855 0.3030 0.062 Uiso 1 1 calc R . . . .
C26 C 0.7076(5) -0.1316(5) 0.4087(4) 0.0527(15) Uani 1 1 d . . . . .
H26 H 0.6764 -0.1663 0.3907 0.063 Uiso 1 1 calc R . . . .
C27 C 0.6696(4) -0.1288(4) 0.4860(4) 0.0446(13) Uani 1 1 d . . . . .
H27 H 0.6114 -0.1605 0.5207 0.054 Uiso 1 1 calc R . . . .
C28 C 0.8846(4) -0.2846(4) 0.8856(3) 0.0450(13) Uani 1 1 d . . . . .
C29 C 0.8473(5) -0.2599(5) 0.9546(4) 0.0606(17) Uani 1 1 d . . . . .
H29 H 0.8453 -0.1958 0.9491 0.073 Uiso 1 1 calc R . . . .
C30 C 0.8131(6) -0.3304(6) 1.0315(4) 0.076(2) Uani 1 1 d . . . . .
H30 H 0.7884 -0.3143 1.0789 0.091 Uiso 1 1 calc R . . . .
C31 C 0.8146(7) -0.4229(6) 1.0398(5) 0.082(2) Uani 1 1 d . . . . .
H31 H 0.7899 -0.4700 1.0925 0.099 Uiso 1 1 calc R . . . .
C32 C 0.8512(6) -0.4475(5) 0.9728(5) 0.079(2) Uani 1 1 d . . . . .
H32 H 0.8531 -0.5119 0.9792 0.095 Uiso 1 1 calc R . . . .
C33 C 0.8859(5) -0.3786(4) 0.8951(4) 0.0574(16) Uani 1 1 d . . . . .
H33 H 0.9106 -0.3960 0.8484 0.069 Uiso 1 1 calc R . . . .
C34 C 0.9503(4) -0.0975(4) 0.8068(3) 0.0396(12) Uani 1 1 d . . . . .
C35 C 0.8792(5) -0.0204(4) 0.8103(3) 0.0459(13) Uani 1 1 d . . . . .
H35 H 0.8168 -0.0124 0.7946 0.055 Uiso 1 1 calc R . . . .
C36 C 0.8992(6) 0.0457(5) 0.8370(4) 0.0612(17) Uani 1 1 d . . . . .
H36 H 0.8505 0.0983 0.8395 0.073 Uiso 1 1 calc R . . . .
C37 C 0.9899(6) 0.0340(5) 0.8596(4) 0.0629(18) Uani 1 1 d . . . . .
H37 H 1.0034 0.0785 0.8781 0.075 Uiso 1 1 calc R . . . .
C38 C 1.0601(5) -0.0407(5) 0.8557(4) 0.0646(18) Uani 1 1 d . . . . .
H38 H 1.1223 -0.0483 0.8716 0.078 Uiso 1 1 calc R . . . .
C39 C 1.0415(5) -0.1059(5) 0.8287(4) 0.0531(15) Uani 1 1 d . . . . .
H39 H 1.0918 -0.1571 0.8251 0.064 Uiso 1 1 calc R . . . .
C40 C 1.0424(4) -0.2388(4) 0.7350(3) 0.0380(11) Uani 1 1 d . . . . .
C41 C 1.0785(4) -0.1947(4) 0.6502(3) 0.0407(12) Uani 1 1 d . . . . .
H41 H 1.0412 -0.1387 0.6193 0.049 Uiso 1 1 calc R . . . .
C42 C 1.1679(4) -0.2305(4) 0.6093(4) 0.0452(13) Uani 1 1 d . . . . .
H42 H 1.1915 -0.1991 0.5512 0.054 Uiso 1 1 calc R . . . .
C43 C 1.2225(4) -0.3127(4) 0.6540(4) 0.0497(14) Uani 1 1 d . . . . .
H43 H 1.2822 -0.3393 0.6263 0.060 Uiso 1 1 calc R . . . .
C44 C 1.1899(4) -0.3555(4) 0.7387(4) 0.0536(15) Uani 1 1 d . . . . .
H44 H 1.2289 -0.4104 0.7693 0.064 Uiso 1 1 calc R . . . .
C45 C 1.1016(4) -0.3201(4) 0.7798(4) 0.0455(13) Uani 1 1 d . . . . .
H45 H 1.0804 -0.3503 0.8383 0.055 Uiso 1 1 calc R . . . .
C46 C 1.0027(4) -0.3345(4) 0.5209(3) 0.0396(12) Uani 1 1 d . . . . .
C47 C 0.9792(4) -0.2495(4) 0.4579(4) 0.0457(13) Uani 1 1 d . . . . .
H47 H 0.9106 -0.2230 0.4585 0.055 Uiso 1 1 calc R . . . .
C48 C 1.0559(5) -0.2035(4) 0.3942(4) 0.0526(15) Uani 1 1 d . . . . .
H48 H 1.0400 -0.1449 0.3512 0.063 Uiso 1 1 calc R . . . .
C49 C 1.1562(5) -0.2427(5) 0.3929(4) 0.0602(18) Uani 1 1 d . . . . .
H49 H 1.2089 -0.2107 0.3490 0.072 Uiso 1 1 calc R . . . .
C50 C 1.1794(5) -0.3268(5) 0.4543(5) 0.0619(18) Uani 1 1 d . . . . .
H50 H 1.2481 -0.3536 0.4526 0.074 Uiso 1 1 calc R . . . .
C51 C 1.1026(4) -0.3740(4) 0.5200(4) 0.0484(14) Uani 1 1 d . . . . .
H51 H 1.1188 -0.4322 0.5633 0.058 Uiso 1 1 calc R . . . .
C52 C 0.8051(4) -0.4103(4) 0.5661(3) 0.0393(12) Uani 1 1 d . . . . .
C53 C 0.8181(5) -0.3921(4) 0.4830(4) 0.0501(14) Uani 1 1 d . . . . .
H53 H 0.8791 -0.3692 0.4451 0.060 Uiso 1 1 calc R . . . .
C54 C 0.7414(5) -0.4073(5) 0.4552(4) 0.0601(17) Uani 1 1 d . . . . .
H54 H 0.7500 -0.3946 0.3981 0.072 Uiso 1 1 calc R . . . .
C55 C 0.6533(5) -0.4407(5) 0.5101(5) 0.067(2) Uani 1 1 d . . . . .
H55 H 0.6012 -0.4508 0.4908 0.080 Uiso 1 1 calc R . . . .
C56 C 0.6402(5) -0.4594(6) 0.5923(5) 0.069(2) Uani 1 1 d . . . . .
H56 H 0.5793 -0.4829 0.6299 0.083 Uiso 1 1 calc R . . . .
C57 C 0.7157(4) -0.4442(5) 0.6210(4) 0.0580(16) Uani 1 1 d . . . . .
H57 H 0.7063 -0.4569 0.6781 0.070 Uiso 1 1 calc R . . . .
C58 C 0.9506(4) -0.5000(4) 0.6748(3) 0.0394(12) Uani 1 1 d . . . . .
C59 C 0.9400(4) -0.5889(4) 0.6761(4) 0.0473(13) Uani 1 1 d . . . . .
H59 H 0.9033 -0.5921 0.6404 0.057 Uiso 1 1 calc R . . . .
C60 C 0.9833(5) -0.6718(4) 0.7296(4) 0.0621(17) Uani 1 1 d . . . . .
H60 H 0.9757 -0.7322 0.7312 0.074 Uiso 1 1 calc R . . . .
C61 C 1.0372(7) -0.6670(5) 0.7801(5) 0.078(2) Uani 1 1 d . . . . .
H61 H 1.0660 -0.7243 0.8172 0.094 Uiso 1 1 calc R . . . .
C62 C 1.0502(6) -0.5800(5) 0.7780(5) 0.072(2) Uani 1 1 d . . . . .
H62 H 1.0895 -0.5777 0.8123 0.086 Uiso 1 1 calc R . . . .
C63 C 1.0066(5) -0.4964(5) 0.7263(4) 0.0584(16) Uani 1 1 d . . . . .
H63 H 1.0146 -0.4366 0.7257 0.070 Uiso 1 1 calc R . . . .
Cl6S Cl 0.726(3) 0.8708(17) 0.2033(15) 0.285(14) Uani 0.395(14) 1 d . . P A 1
Cl7S Cl 0.713(3) 0.9072(10) 0.0524(7) 0.252(12) Uani 0.395(14) 1 d . . P A 1
F1 F 1.2901(11) -0.6079(13) 0.7506(10) 0.174(8) Uani 0.606(13) 1 d D . P B 1
F2 F 1.4582(11) -0.6422(11) 0.7097(13) 0.150(8) Uani 0.606(13) 1 d D . P B 1
F3 F 1.3960(17) -0.5259(14) 0.7566(11) 0.159(8) Uani 0.606(13) 1 d D . P B 1
F4 F 1.3854(10) -0.5111(9) 0.6362(6) 0.139(5) Uani 0.606(13) 1 d D . P B 1
C3S C 0.673(2) 0.848(3) 0.163(3) 0.107(13) Uani 0.395(14) 1 d . . P A 1
H3SA H 0.5996 0.8660 0.1800 0.128 Uiso 0.395(14) 1 calc R . P A 1
H3SB H 0.6831 0.7775 0.1779 0.128 Uiso 0.395(14) 1 calc R . P A 1
B1 B 1.3813(11) -0.5768(17) 0.7137(8) 0.063(5) Uani 0.606(13) 1 d D . P B 1
Cl2 Cl 0.7947(4) 0.8886(4) 0.0730(4) 0.102(2) Uani 0.605(14) 1 d . . P A 2
Cl3 Cl 0.6507(6) 0.9124(7) 0.2106(4) 0.148(3) Uani 0.605(14) 1 d . . P A 2
F1A F 1.3896(13) -0.6437(13) 0.8039(9) 0.124(6) Uani 0.394(13) 1 d D U P B 2
F2A F 1.4039(16) -0.4950(13) 0.7167(13) 0.086(5) Uani 0.394(13) 1 d D U P B 2
F3A F 1.2886(13) -0.5715(16) 0.7122(13) 0.108(6) Uani 0.394(13) 1 d D U P B 2
F4A F 1.4483(16) -0.6068(16) 0.6686(12) 0.102(6) Uani 0.394(13) 1 d D U P B 2
C3SB C 0.670(4) 0.855(3) 0.143(2) 0.25(3) Uani 0.605(14) 1 d . . P A 2
H3SC H 0.6155 0.8770 0.1119 0.297 Uiso 0.605(14) 1 calc R . P A 2
H3SD H 0.6718 0.7847 0.1739 0.297 Uiso 0.605(14) 1 calc R . P A 2
B1A B 1.384(2) -0.579(2) 0.7277(15) 0.084(6) Uani 0.394(13) 1 d D U P B 2

loop_
_atom_site_aniso_label
_atom_site_aniso_U_11
_atom_site_aniso_U_22
_atom_site_aniso_U_33
_atom_site_aniso_U_23
_atom_site_aniso_U_13
_atom_site_aniso_U_12
Os1 0.02791(12) 0.02883(12) 0.03487(13) -0.01119(9) -0.00406(8) -0.00980(8)
Cl1 0.0369(6) 0.0314(6) 0.0425(7) -0.0087(5) -0.0075(5) -0.0135(5)
Cl1S 0.128(2) 0.0776(13) 0.0947(15) -0.0382(12) -0.0140(14) -0.0313(13)
Cl2S 0.1056(18) 0.0842(14) 0.1210(19) -0.0442(14) 0.0407(15) -0.0332(13)
Cl4S 0.0906(15) 0.0835(14) 0.1000(16) -0.0312(13) 0.0138(12) -0.0314(12)
Cl5S 0.153(3) 0.109(2) 0.145(3) -0.067(2) 0.024(2) -0.0114(19)
P1 0.0284(6) 0.0333(7) 0.0377(7) -0.0122(6) -0.0067(5) -0.0086(5)
P2 0.0343(7) 0.0322(7) 0.0360(7) -0.0094(6) -0.0080(5) -0.0101(5)
P3 0.0306(7) 0.0318(7) 0.0455(7) -0.0168(6) -0.0027(6) -0.0104(5)
O1 0.102(4) 0.063(3) 0.071(3) -0.031(3) 0.038(3) -0.035(3)
C1 0.029(2) 0.034(3) 0.032(2) -0.010(2) -0.006(2) -0.007(2)
C1S 0.123(8) 0.077(5) 0.086(6) -0.031(5) -0.023(5) -0.030(5)
C2 0.028(2) 0.035(3) 0.044(3) -0.021(2) 0.001(2) -0.009(2)
C2S 0.090(6) 0.090(6) 0.097(6) -0.031(5) 0.005(5) -0.028(5)
C3 0.037(3) 0.033(3) 0.042(3) -0.014(2) -0.004(2) -0.015(2)
C4 0.030(2) 0.035(3) 0.038(3) -0.014(2) -0.001(2) -0.013(2)
C5 0.042(3) 0.043(3) 0.044(3) -0.012(3) -0.001(2) -0.018(2)
C6 0.042(3) 0.048(3) 0.046(3) -0.018(3) 0.002(2) -0.018(3)
C7 0.038(3) 0.029(3) 0.062(3) -0.014(3) -0.024(3) -0.001(2)
C8 0.076(5) 0.053(4) 0.054(4) -0.024(3) 0.024(3) -0.027(3)
C9 0.146(9) 0.077(5) 0.096(6) -0.057(5) 0.066(6) -0.044(6)
C10 0.034(3) 0.042(3) 0.041(3) -0.012(2) -0.009(2) -0.014(2)
C11 0.036(3) 0.050(3) 0.067(4) -0.019(3) -0.006(3) -0.011(3)
C12 0.038(3) 0.071(5) 0.085(5) -0.025(4) -0.001(3) -0.018(3)
C13 0.041(4) 0.076(5) 0.076(5) -0.013(4) -0.005(3) -0.034(3)
C14 0.062(4) 0.055(4) 0.057(4) -0.012(3) -0.018(3) -0.029(3)
C15 0.040(3) 0.045(3) 0.052(3) -0.016(3) -0.012(3) -0.015(2)
C16 0.023(2) 0.034(3) 0.046(3) -0.014(2) -0.003(2) -0.0085(19)
C17 0.042(3) 0.039(3) 0.048(3) -0.016(3) -0.014(2) 0.001(2)
C18 0.053(4) 0.048(3) 0.072(4) -0.032(3) -0.022(3) 0.006(3)
C19 0.041(3) 0.040(3) 0.090(5) -0.025(3) -0.021(3) 0.000(3)
C20 0.040(3) 0.041(3) 0.057(3) -0.008(3) -0.017(3) -0.007(2)
C21 0.034(3) 0.040(3) 0.050(3) -0.013(3) -0.011(2) -0.008(2)
C22 0.036(3) 0.032(3) 0.039(3) -0.010(2) -0.009(2) -0.006(2)
C23 0.039(3) 0.043(3) 0.045(3) -0.013(3) -0.009(2) -0.012(2)
C24 0.046(3) 0.053(3) 0.043(3) -0.014(3) -0.003(3) -0.015(3)
C25 0.056(4) 0.056(4) 0.040(3) -0.019(3) -0.008(3) -0.006(3)
C26 0.054(4) 0.061(4) 0.057(4) -0.030(3) -0.017(3) -0.011(3)
C27 0.038(3) 0.052(3) 0.050(3) -0.022(3) -0.010(2) -0.010(2)
C28 0.041(3) 0.042(3) 0.044(3) -0.004(3) -0.013(2) -0.012(2)
C29 0.062(4) 0.063(4) 0.044(3) -0.009(3) -0.002(3) -0.018(3)
C30 0.080(5) 0.085(6) 0.043(4) -0.010(4) -0.001(3) -0.019(4)
C31 0.095(6) 0.073(5) 0.049(4) 0.009(4) -0.005(4) -0.031(5)
C32 0.100(6) 0.051(4) 0.070(5) 0.014(4) -0.036(5) -0.031(4)
C33 0.063(4) 0.047(3) 0.055(4) -0.005(3) -0.014(3) -0.023(3)
C34 0.044(3) 0.040(3) 0.037(3) -0.014(2) -0.007(2) -0.015(2)
C35 0.053(3) 0.041(3) 0.046(3) -0.013(3) -0.014(3) -0.013(3)
C36 0.079(5) 0.047(3) 0.068(4) -0.029(3) -0.015(4) -0.014(3)
C37 0.083(5) 0.060(4) 0.064(4) -0.029(4) -0.024(4) -0.025(4)
C38 0.063(4) 0.075(5) 0.072(4) -0.030(4) -0.028(4) -0.018(4)
C39 0.050(3) 0.060(4) 0.060(4) -0.026(3) -0.017(3) -0.012(3)
C40 0.033(3) 0.038(3) 0.049(3) -0.019(3) -0.011(2) -0.009(2)
C41 0.033(3) 0.040(3) 0.051(3) -0.016(3) -0.009(2) -0.011(2)
C42 0.035(3) 0.047(3) 0.054(3) -0.020(3) -0.001(2) -0.016(2)
C43 0.036(3) 0.047(3) 0.066(4) -0.023(3) -0.008(3) -0.007(2)
C44 0.044(3) 0.044(3) 0.073(4) -0.021(3) -0.020(3) 0.000(3)
C45 0.038(3) 0.043(3) 0.054(3) -0.014(3) -0.014(3) -0.009(2)
C46 0.036(3) 0.042(3) 0.045(3) -0.024(3) 0.002(2) -0.012(2)
C47 0.047(3) 0.044(3) 0.052(3) -0.025(3) 0.001(3) -0.017(3)
C48 0.064(4) 0.041(3) 0.053(3) -0.022(3) 0.005(3) -0.022(3)
C49 0.061(4) 0.053(4) 0.070(4) -0.035(4) 0.019(3) -0.032(3)
C50 0.036(3) 0.064(4) 0.095(5) -0.049(4) 0.009(3) -0.017(3)
C51 0.039(3) 0.042(3) 0.067(4) -0.030(3) -0.001(3) -0.009(2)
C52 0.035(3) 0.036(3) 0.055(3) -0.024(3) -0.008(2) -0.006(2)
C53 0.053(3) 0.044(3) 0.059(4) -0.023(3) -0.013(3) -0.011(3)
C54 0.073(5) 0.052(4) 0.070(4) -0.027(3) -0.034(4) -0.003(3)
C55 0.053(4) 0.061(4) 0.110(6) -0.047(4) -0.039(4) 0.007(3)
C56 0.039(3) 0.088(5) 0.103(6) -0.057(5) -0.007(4) -0.017(3)
C57 0.041(3) 0.081(5) 0.066(4) -0.042(4) 0.002(3) -0.026(3)
C58 0.032(3) 0.039(3) 0.048(3) -0.018(3) -0.004(2) -0.011(2)
C59 0.050(3) 0.038(3) 0.055(3) -0.014(3) -0.012(3) -0.013(2)
C60 0.074(4) 0.037(3) 0.073(4) -0.015(3) -0.020(4) -0.006(3)
C61 0.102(6) 0.041(4) 0.085(5) -0.008(4) -0.044(5) 0.001(4)
C62 0.073(5) 0.068(5) 0.084(5) -0.022(4) -0.047(4) 0.001(4)
C63 0.056(4) 0.047(3) 0.083(5) -0.027(3) -0.025(3) -0.011(3)
Cl6S 0.43(4) 0.24(2) 0.26(2) -0.045(15) -0.20(2) -0.14(2)
Cl7S 0.45(3) 0.168(10) 0.110(7) -0.076(7) -0.080(12) 0.103(14)
F1 0.076(8) 0.197(15) 0.164(14) -0.004(11) 0.030(8) -0.056(9)
F2 0.091(8) 0.106(10) 0.25(2) -0.099(13) -0.017(11) 0.042(7)
F3 0.176(14) 0.204(19) 0.170(17) -0.140(16) -0.080(14) 0.037(13)
F4 0.158(11) 0.152(11) 0.104(8) -0.042(8) -0.038(7) -0.015(9)
C3S 0.071(16) 0.13(3) 0.16(3) -0.06(2) -0.05(2) -0.042(17)
B1 0.033(7) 0.116(13) 0.055(8) -0.050(10) -0.006(6) -0.003(7)
Cl2 0.112(4) 0.097(4) 0.095(4) -0.050(3) 0.009(3) -0.020(3)
Cl3 0.136(5) 0.254(9) 0.101(4) -0.127(5) 0.017(3) -0.051(5)
F1A 0.130(12) 0.146(12) 0.106(8) -0.046(8) -0.020(7) -0.050(9)
F2A 0.067(8) 0.103(9) 0.115(12) -0.061(8) -0.021(8) -0.018(6)
F3A 0.070(8) 0.161(14) 0.148(14) -0.109(12) -0.026(8) -0.015(8)
F4A 0.093(10) 0.122(14) 0.118(11) -0.079(11) 0.005(8) -0.034(9)
C3SB 0.47(7) 0.18(3) 0.098(19) -0.10(2) 0.04(3) -0.08(4)
B1A 0.073(11) 0.108(11) 0.096(10) -0.060(8) -0.010(8) -0.028(7)

loop_
_atom_type_symbol
_atom_type_description
_atom_type_scat_dispersion_real
_atom_type_scat_dispersion_imag
_atom_type_scat_source
C C 0.0033 0.0016 'International Tables Vol C Tables 4.2.6.8 and 6.1.1.4'
H H 0.0000 0.0000 'International Tables Vol C Tables 4.2.6.8 and 6.1.1.4'
B B 0.0013 0.0007 'International Tables Vol C Tables 4.2.6.8 and 6.1.1.4'
Cl Cl 0.1484 0.1585 'International Tables Vol C Tables 4.2.6.8 and 6.1.1.4'
F F 0.0171 0.0103 'International Tables Vol C Tables 4.2.6.8 and 6.1.1.4'
O O 0.0106 0.0060 'International Tables Vol C Tables 4.2.6.8 and 6.1.1.4'
Os Os -1.2165 7.6030 'International Tables Vol C Tables 4.2.6.8 and 6.1.1.4'
P P 0.1023 0.0942 'International Tables Vol C Tables 4.2.6.8 and 6.1.1.4'

loop_
_geom_angle_atom_site_label_1
_geom_angle_atom_site_label_2
_geom_angle_atom_site_label_3
_geom_angle
_geom_angle_site_symmetry_1
_geom_angle_site_symmetry_3
_geom_angle_publ_flag
P1 Os1 Cl1 86.73(4) . . ?
P1 Os1 P2 173.86(4) . . ?
P2 Os1 Cl1 87.19(4) . . ?
C1 Os1 Cl1 94.16(14) . . ?
C1 Os1 P1 89.24(13) . . ?
C1 Os1 P2 92.07(13) . . ?
C1 Os1 C4 74.99(19) . . ?
C4 Os1 Cl1 168.85(14) . . ?
C4 Os1 P1 95.53(14) . . ?
C4 Os1 P2 90.60(14) . . ?
C7 Os1 Cl1 117.86(16) . . ?
C7 Os1 P1 91.63(16) . . ?
C7 Os1 P2 90.45(16) . . ?
C7 Os1 C1 148.0(2) . . ?
C7 Os1 C4 73.1(2) . . ?
C10 P1 Os1 113.41(17) . . ?
C10 P1 C22 105.9(2) . . ?
C16 P1 Os1 114.15(17) . . ?
C16 P1 C10 103.9(2) . . ?
C16 P1 C22 103.4(2) . . ?
C22 P1 Os1 114.94(17) . . ?
C28 P2 Os1 113.22(18) . . ?
C34 P2 Os1 114.24(18) . . ?
C34 P2 C28 102.7(3) . . ?
C34 P2 C40 105.3(2) . . ?
C40 P2 Os1 114.98(17) . . ?
C40 P2 C28 105.1(3) . . ?
C2 P3 C52 109.6(2) . . ?
C46 P3 C2 109.5(2) . . ?
C46 P3 C52 110.2(3) . . ?
C58 P3 C2 107.9(2) . . ?
C58 P3 C46 109.4(2) . . ?
C58 P3 C52 110.2(2) . . ?
C2 C1 Os1 119.8(4) . . ?
Cl2S C1S Cl1S 110.7(5) . . ?
C1 C2 P3 124.8(4) . . ?
C1 C2 C3 113.6(4) . . ?
C3 C2 P3 121.6(4) . . ?
Cl5S C2S Cl4S 113.5(5) . . ?
C4 C3 C2 113.3(4) . . ?
C3 C4 Os1 118.2(4) . . ?
C3 C4 C5 123.9(5) . . ?
C5 C4 Os1 117.9(4) . . ?
C6 C5 C4 111.4(5) . . ?
C5 C6 C7 106.9(5) . . ?
C5 C6 C8 126.6(5) . . ?
C7 C6 C8 126.5(5) . . ?
C6 C7 Os1 130.7(4) . . ?
O1 C8 C6 120.5(6) . . ?
O1 C8 C9 122.7(6) . . ?
C6 C8 C9 116.8(5) . . ?
C11 C10 P1 121.1(4) . . ?
C15 C10 P1 120.6(4) . . ?
C15 C10 C11 118.2(5) . . ?
C12 C11 C10 120.5(6) . . ?
C11 C12 C13 120.6(6) . . ?
C14 C13 C12 119.5(6) . . ?
C13 C14 C15 120.4(6) . . ?
C14 C15 C10 120.7(6) . . ?
C17 C16 P1 120.0(4) . . ?
C17 C16 C21 118.9(5) . . ?
C21 C16 P1 121.0(4) . . ?
C16 C17 C18 120.7(5) . . ?
C19 C18 C17 119.6(6) . . ?
C18 C19 C20 120.8(5) . . ?
C19 C20 C21 120.0(5) . . ?
C16 C21 C20 120.1(5) . . ?
C23 C22 P1 117.8(4) . . ?
C27 C22 P1 123.5(4) . . ?
C27 C22 C23 118.8(5) . . ?
C24 C23 C22 120.1(5) . . ?
C23 C24 C25 120.7(6) . . ?
C24 C25 C26 119.5(5) . . ?
C27 C26 C25 120.4(5) . . ?
C26 C27 C22 120.6(5) . . ?
C29 C28 P2 119.5(5) . . ?
C33 C28 P2 121.0(5) . . ?
C33 C28 C29 119.3(6) . . ?
C30 C29 C28 119.2(7) . . ?
C31 C30 C29 120.7(7) . . ?
C32 C31 C30 120.4(7) . . ?
C31 C32 C33 120.2(7) . . ?
C28 C33 C32 120.2(7) . . ?
C35 C34 P2 121.0(4) . . ?
C35 C34 C39 118.4(5) . . ?
C39 C34 P2 120.4(4) . . ?
C34 C35 C36 120.2(6) . . ?
C37 C36 C35 119.7(6) . . ?
C38 C37 C36 120.4(6) . . ?
C37 C38 C39 120.4(6) . . ?
C38 C39 C34 120.9(6) . . ?
C41 C40 P2 118.8(4) . . ?
C41 C40 C45 117.9(5) . . ?
C45 C40 P2 123.3(4) . . ?
C40 C41 C42 121.6(5) . . ?
C43 C42 C41 119.5(5) . . ?
C44 C43 C42 119.7(5) . . ?
C43 C44 C45 121.1(6) . . ?
C44 C45 C40 120.0(6) . . ?
C47 C46 P3 118.4(4) . . ?
C47 C46 C51 120.4(5) . . ?
C51 C46 P3 121.1(5) . . ?
C48 C47 C46 119.8(6) . . ?
C47 C48 C49 120.2(6) . . ?
C50 C49 C48 120.2(6) . . ?
C49 C50 C51 120.4(6) . . ?
C46 C51 C50 119.0(6) . . ?
C53 C52 P3 121.5(4) . . ?
C53 C52 C57 119.5(5) . . ?
C57 C52 P3 118.9(4) . . ?
C52 C53 C54 119.7(6) . . ?
C55 C54 C53 120.1(7) . . ?
C56 C55 C54 120.5(6) . . ?
C55 C56 C57 120.1(7) . . ?
C56 C57 C52 120.0(6) . . ?
C59 C58 P3 122.3(4) . . ?
C63 C58 P3 118.1(4) . . ?
C63 C58 C59 119.5(5) . . ?
C60 C59 C58 119.5(6) . . ?
C61 C60 C59 120.2(6) . . ?
C60 C61 C62 120.8(7) . . ?
C63 C62 C61 120.3(6) . . ?
C62 C63 C58 119.7(6) . . ?
Cl6S C3S Cl7S 111(2) . . ?
F1 B1 F3 105.9(15) . . ?
F1 B1 F4 113.1(15) . . ?
F2 B1 F1 117(2) . . ?
F2 B1 F3 110.2(17) . . ?
F2 B1 F4 106.8(13) . . ?
F4 B1 F3 103.5(19) . . ?
Cl3 C3SB Cl2 104(2) . . ?
F1A B1A F3A 111(2) . . ?
F1A B1A F4A 112(2) . . ?
F2A B1A F1A 112(3) . . ?
F2A B1A F3A 109(2) . . ?
F2A B1A F4A 108.7(19) . . ?
F4A B1A F3A 104(2) . . ?

loop_
_geom_bond_atom_site_label_1
_geom_bond_atom_site_label_2
_geom_bond_distance
_geom_bond_site_symmetry_2
_geom_bond_publ_flag
Os1 Cl1 2.4324(12) . ?
Os1 P1 2.4020(13) . ?
Os1 P2 2.4063(13) . ?
Os1 C1 2.040(5) . ?
Os1 C4 2.088(5) . ?
Os1 C7 1.800(6) . ?
Cl1S C1S 1.764(8) . ?
Cl2S C1S 1.739(9) . ?
Cl4S C2S 1.755(9) . ?
Cl5S C2S 1.698(9) . ?
P1 C10 1.827(5) . ?
P1 C16 1.824(5) . ?
P1 C22 1.833(5) . ?
P2 C28 1.829(6) . ?
P2 C34 1.824(5) . ?
P2 C40 1.825(5) . ?
P3 C2 1.801(5) . ?
P3 C46 1.800(5) . ?
P3 C52 1.805(5) . ?
P3 C58 1.781(6) . ?
O1 C8 1.227(8) . ?
C1 C2 1.384(7) . ?
C2 C3 1.411(7) . ?
C3 C4 1.385(7) . ?
C4 C5 1.411(7) . ?
C5 C6 1.390(8) . ?
C6 C7 1.441(8) . ?
C6 C8 1.473(8) . ?
C8 C9 1.488(9) . ?
C10 C11 1.394(8) . ?
C10 C15 1.392(7) . ?
C11 C12 1.378(8) . ?
C12 C13 1.379(10) . ?
C13 C14 1.373(10) . ?
C14 C15 1.383(8) . ?
C16 C17 1.382(7) . ?
C16 C21 1.391(7) . ?
C17 C18 1.398(8) . ?
C18 C19 1.363(9) . ?
C19 C20 1.373(9) . ?
C20 C21 1.392(8) . ?
C22 C23 1.399(7) . ?
C22 C27 1.389(7) . ?
C23 C24 1.377(8) . ?
C24 C25 1.379(8) . ?
C25 C26 1.383(9) . ?
C26 C27 1.374(8) . ?
C28 C29 1.395(9) . ?
C28 C33 1.388(8) . ?
C29 C30 1.392(9) . ?
C30 C31 1.372(11) . ?
C31 C32 1.360(11) . ?
C32 C33 1.391(9) . ?
C34 C35 1.390(8) . ?
C34 C39 1.390(8) . ?
C35 C36 1.404(8) . ?
C36 C37 1.380(9) . ?
C37 C38 1.358(10) . ?
C38 C39 1.387(9) . ?
C40 C41 1.387(7) . ?
C40 C45 1.415(8) . ?
C41 C42 1.389(7) . ?
C42 C43 1.388(8) . ?
C43 C44 1.377(9) . ?
C44 C45 1.379(8) . ?
C46 C47 1.385(8) . ?
C46 C51 1.386(7) . ?
C47 C48 1.379(8) . ?
C48 C49 1.390(9) . ?
C49 C50 1.362(10) . ?
C50 C51 1.402(8) . ?
C52 C53 1.382(8) . ?
C52 C57 1.390(8) . ?
C53 C54 1.392(8) . ?
C54 C55 1.374(10) . ?
C55 C56 1.365(10) . ?
C56 C57 1.387(9) . ?
C58 C59 1.404(7) . ?
C58 C63 1.396(8) . ?
C59 C60 1.383(9) . ?
C60 C61 1.368(10) . ?
C61 C62 1.378(10) . ?
C62 C63 1.377(9) . ?
Cl6S C3S 1.36(3) . ?
Cl7S C3S 1.80(4) . ?
F1 B1 1.330(19) . ?
F2 B1 1.31(2) . ?
F3 B1 1.39(2) . ?
F4 B1 1.343(19) . ?
Cl2 C3SB 1.86(4) . ?
Cl3 C3SB 1.73(3) . ?
F1A B1A 1.34(2) . ?
F2A B1A 1.31(3) . ?
F3A B1A 1.40(3) . ?
F4A B1A 1.35(2) . ?

loop_
_smtbx_masks_void_nr
_smtbx_masks_void_average_x
_smtbx_masks_void_average_y
_smtbx_masks_void_average_z
_smtbx_masks_void_volume
_smtbx_masks_void_count_electrons
_smtbx_masks_void_content
1 -0.185 0.252 -0.010 141.4 41.8 ?
2 0.185 0.748 0.010 141.4 42.8 ?
